data_4309359
loop_
_publ_author_name
'Konstantin S. Gavrilenko'
'Sergey V. Punin'
'Olivier Cador'
'St\'ephane Golhen'
'Lahc\`ene Ouahab'
'Vitaly V. Pavlishchuk'

_publ_section_title
;
Synthesis, Structure, and Magnetism of Heterometallic Carboxylate Complexes
[MnIII2MII4O2(PhCOO)10(DMF)4], M = MnII, CoII, NiII
;
_journal_name_full 'Inorganic Chemistry'
_journal_page_first 5903
_journal_page_last 5910
_journal_paper_doi 10.1021/ic0505448
_journal_volume 44
_journal_year 2005
_chemical_formula_sum 'C82 H78 Mn2 N4 Ni4 O26'
_chemical_formula_weight 1880.20
_chemical_name_systematic
;
 ?
;
_space_group_IT_number 122
_symmetry_cell_setting tetragonal
_symmetry_space_group_name_Hall 'I -4 2bw'
_symmetry_space_group_name_H-M 'I -4 2 d'
_atom_sites_solution_hydrogens geom
_atom_sites_solution_primary direct
_atom_sites_solution_secondary difmap
_audit_creation_method SHELXL-97
_cell_angle_alpha 90.00
_cell_angle_beta 90.00
_cell_angle_gamma 90.00
_cell_formula_units_Z 8
_cell_length_a 27.0152(9)
_cell_length_b 27.0152(9)
_cell_length_c 25.2913(5)
_cell_measurement_reflns_used 8594
_cell_measurement_temperature 293(2)
_cell_measurement_theta_max 26.022
_cell_measurement_theta_min 0.998
_cell_volume 18458.1(9)
_computing_cell_refinement 'HKL Scalepack (Otwinowski & Minor 1997)'
_computing_data_collection 'Collect (Nonius BV, 1997-2000)'
_computing_data_reduction 'HKL Denzo and Scalepack (Otwinowski & Minor 1997)'
_computing_structure_refinement 'SHELXL-97 (Sheldrick, 1997)'
_computing_structure_solution SIR-97
_diffrn_ambient_temperature 293(2)
_diffrn_detector_area_resol_mean 9
_diffrn_measured_fraction_theta_full 0.956
_diffrn_measured_fraction_theta_max 0.956
_diffrn_measurement_device_type KappaCCD
_diffrn_measurement_method CCD
_diffrn_radiation_monochromator 'horizonally mounted graphite crystal'
_diffrn_radiation_source 'fine-focus sealed tube'
_diffrn_radiation_type MoK\a
_diffrn_radiation_wavelength 0.71073
_diffrn_reflns_av_R_equivalents 0.0392
_diffrn_reflns_av_sigmaI/netI 0.0564
_diffrn_reflns_limit_h_max 33
_diffrn_reflns_limit_h_min -33
_diffrn_reflns_limit_k_max 23
_diffrn_reflns_limit_k_min -23
_diffrn_reflns_limit_l_max 27
_diffrn_reflns_limit_l_min -29
_diffrn_reflns_number 16679
_diffrn_reflns_theta_full 26.02
_diffrn_reflns_theta_max 26.02
_diffrn_reflns_theta_min 5.02
_exptl_absorpt_coefficient_mu 1.137
_exptl_crystal_colour 'yellow brown'
_exptl_crystal_density_diffrn 1.353
_exptl_crystal_density_method 'not measured'
_exptl_crystal_description block
_exptl_crystal_F_000 7744
_exptl_crystal_size_max 0.13
_exptl_crystal_size_mid 0.11
_exptl_crystal_size_min 0.30
_refine_diff_density_max 0.766
_refine_diff_density_min -0.308
_refine_diff_density_rms 0.069
_refine_ls_abs_structure_details 'Flack H D (1983), Acta Cryst. A39, 876-881'
_refine_ls_abs_structure_Flack 0.22(2)
_refine_ls_extinction_method none
_refine_ls_goodness_of_fit_ref 1.048
_refine_ls_hydrogen_treatment mixed
_refine_ls_matrix_type full
_refine_ls_number_parameters 533
_refine_ls_number_reflns 8731
_refine_ls_number_restraints 0
_refine_ls_restrained_S_all 1.048
_refine_ls_R_factor_all 0.0841
_refine_ls_R_factor_gt 0.0517
_refine_ls_shift/su_max 0.001
_refine_ls_shift/su_mean 0.000
_refine_ls_structure_factor_coef Fsqd
_refine_ls_weighting_details 'calc w=1/[\s^2^(Fo^2^)+(0.0844P)^2^+10.4007P] where P=(Fo^2^+2Fc^2^)/3'
_refine_ls_weighting_scheme calc
_refine_ls_wR_factor_gt 0.1296
_refine_ls_wR_factor_ref 0.1550
_reflns_number_gt 6239
_reflns_number_total 8731
_reflns_threshold_expression >2sigma(I)
_cod_data_source_file ic0505448si20050408_042029_3.cif
_cod_data_source_block 3
_cod_depositor_comments
;
The following automatic conversions were performed:
'_symmetry_cell_setting' value 'Tetragonal' changed to 'tetragonal'
according to '/home/saulius/struct/CIF-dictionaries/cif_core.dic'
dictionary named 'cif_core.dic' version 2.4.1 from 2010-06-29.

Automatic conversion script
Id: cif_fix_enum 1527 2010-12-29 10:47:43Z saulius 
;
_cod_database_code 4309359

loop_
_symmetry_equiv_pos_as_xyz
'x, y, z'
'-x, -y, z'
'x, -y+1/2, -z+1/4'
'-x, y+1/2, -z+1/4'
'y, x+1/2, z+1/4'
'-y, -x+1/2, z+1/4'
'-y, x, -z'
'y, -x, -z'
'x+1/2, y+1/2, z+1/2'
'-x+1/2, -y+1/2, z+1/2'
'x+1/2, -y+1, -z+3/4'
'-x+1/2, y+1, -z+3/4'
'y+1/2, x+1, z+3/4'
'-y+1/2, -x+1, z+3/4'
'-y+1/2, x+1/2, -z+1/2'
'y+1/2, -x+1/2, -z+1/2'

loop_
_atom_site_label
_atom_site_type_symbol
_atom_site_fract_x
_atom_site_fract_y
_atom_site_fract_z
_atom_site_U_iso_or_equiv
_atom_site_adp_type
_atom_site_occupancy
_atom_site_symmetry_multiplicity
_atom_site_calc_flag
_atom_site_refinement_flags
_atom_site_disorder_assembly
_atom_site_disorder_group
Ni1 Ni 0.22563(3) 0.14387(3) 0.61203(3) 0.0553(2) Uani 1 1 d . . .
Mn2 Mn 0.25984(5) 0.2500 0.6250 0.0533(3) Uani 1 2 d S . .
Mn1 Mn 0.15592(5) 0.2500 0.6250 0.0523(3) Uani 1 2 d S . .
Ni2 Ni 0.19001(3) 0.29031(3) 0.51999(2) 0.0573(2) Uani 1 1 d . . .
O10 O 0.10407(16) 0.20225(17) 0.63878(15) 0.0634(10) Uani 1 1 d . . .
O5 O 0.26201(17) 0.19634(15) 0.55962(14) 0.0603(10) Uani 1 1 d . . .
O4 O 0.31295(17) 0.21442(17) 0.66080(16) 0.0668(11) Uani 1 1 d . . .
O2 O 0.16473(17) 0.14198(17) 0.56304(17) 0.0654(11) Uani 1 1 d . . .
O6 O 0.24867(19) 0.25016(17) 0.49470(16) 0.0693(11) Uani 1 1 d . . .
O1 O 0.15201(17) 0.22200(16) 0.54189(14) 0.0599(10) Uani 1 1 d . . .
O8 O 0.19639(18) 0.10144(16) 0.66895(15) 0.0670(12) Uani 1 1 d . . .
O11 O 0.2487(2) 0.08077(17) 0.57195(17) 0.0742(12) Uani 1 1 d . . .
O7 O 0.21855(17) 0.14090(16) 0.74372(15) 0.0644(11) Uani 1 1 d . . .
O3 O 0.29332(18) 0.13538(16) 0.64821(16) 0.0658(11) Uani 1 1 d . . .
O9 O 0.12527(17) 0.17322(17) 0.71811(16) 0.0650(11) Uani 1 1 d . . .
C16 C 0.2975(3) 0.1811(2) 0.4770(3) 0.0667(16) Uani 1 1 d . . .
O12 O 0.1642(2) 0.2847(2) 0.44321(17) 0.0811(14) Uani 1 1 d . . .
N1 N 0.2595(3) 0.0318(2) 0.5013(2) 0.0853(18) Uani 1 1 d . . .
C9 C 0.3705(3) 0.1543(3) 0.6873(2) 0.0688(17) Uani 1 1 d . . .
C1 C 0.1440(2) 0.1761(2) 0.5373(2) 0.0555(14) Uani 1 1 d . . .
C3 C 0.0829(3) 0.1929(3) 0.4653(3) 0.0763(19) Uani 1 1 d . . .
H10 H 0.0949 0.2251 0.4637 0.092 Uiso 1 1 calc R . .
C15 C 0.2675(2) 0.2111(2) 0.5124(2) 0.0587(14) Uani 1 1 d . . .
C8 C 0.3211(3) 0.1679(2) 0.6637(2) 0.0595(15) Uani 1 1 d . . .
C2 C 0.1033(2) 0.1589(3) 0.5006(2) 0.0598(15) Uani 1 1 d . . .
C35 C 0.0325(3) 0.1306(3) 0.6260(3) 0.0790(19) Uani 1 1 d . . .
H7 H 0.0384 0.1523 0.5982 0.095 Uiso 1 1 calc R . .
C30 C 0.0614(2) 0.1327(2) 0.6720(3) 0.0621(15) Uani 1 1 d . . .
C14 C 0.4056(3) 0.1903(4) 0.6989(3) 0.083(2) Uani 1 1 d . . .
H28 H 0.3981 0.2234 0.6929 0.100 Uiso 1 1 calc R . .
N2 N 0.1566(3) 0.3175(3) 0.3616(2) 0.105(2) Uani 1 1 d . . .
C17 C 0.3267(3) 0.1431(3) 0.4947(3) 0.083(2) Uani 1 1 d . . .
H31 H 0.3284 0.1353 0.5305 0.100 Uiso 1 1 calc R . .
C29 C 0.1000(2) 0.1719(2) 0.6768(2) 0.0575(14) Uani 1 1 d . . .
C23 C 0.1973(3) 0.0563(2) 0.7483(2) 0.0659(17) Uani 1 1 d . . .
C31 C 0.0542(3) 0.0991(3) 0.7104(3) 0.083(2) Uani 1 1 d . . .
H3 H 0.0743 0.0994 0.7403 0.100 Uiso 1 1 calc R . .
C7 C 0.0847(3) 0.1127(3) 0.5016(3) 0.079(2) Uani 1 1 d . . .
H14 H 0.0984 0.0895 0.5246 0.095 Uiso 1 1 calc R . .
C22 C 0.2051(3) 0.1040(2) 0.7172(2) 0.0623(15) Uani 1 1 d . . .
C37 C 0.3007(4) 0.0062(4) 0.5267(5) 0.126(4) Uani 1 1 d . . .
H37A H 0.3127 -0.0194 0.5037 0.189 Uiso 1 1 calc R . .
H37B H 0.2896 -0.0083 0.5593 0.189 Uiso 1 1 calc R . .
H37C H 0.3268 0.0294 0.5338 0.189 Uiso 1 1 calc R . .
C36 C 0.2370(3) 0.0691(3) 0.5269(3) 0.0722(18) Uani 1 1 d . . .
H36 H 0.2119 0.0865 0.5100 0.087 Uiso 1 1 calc R . .
C10 C 0.3820(4) 0.1071(3) 0.6987(4) 0.098(3) Uani 1 1 d . . .
H24 H 0.3592 0.0824 0.6910 0.117 Uiso 1 1 calc R . .
C5 C 0.0257(3) 0.1316(4) 0.4354(4) 0.101(3) Uani 1 1 d . . .
H12 H -0.0009 0.1223 0.4143 0.121 Uiso 1 1 calc R . .
C13 C 0.4503(3) 0.1783(4) 0.7188(4) 0.100(3) Uani 1 1 d . . .
H27 H 0.4739 0.2026 0.7251 0.121 Uiso 1 1 calc R . .
C18 C 0.3549(4) 0.1152(4) 0.4560(5) 0.114(4) Uani 1 1 d . . .
H32 H 0.3737 0.0882 0.4668 0.137 Uiso 1 1 calc R . .
C34 C -0.0050(3) 0.0957(3) 0.6227(4) 0.097(3) Uani 1 1 d . . .
H6 H -0.0249 0.0944 0.5926 0.116 Uiso 1 1 calc R . .
C24 C 0.2038(4) 0.0529(4) 0.8006(3) 0.106(3) Uani 1 1 d . . .
H21 H 0.2148 0.0809 0.8185 0.128 Uiso 1 1 calc R . .
C21 C 0.2966(5) 0.1911(4) 0.4214(3) 0.115(4) Uani 1 1 d . . .
H35 H 0.2767 0.2165 0.4087 0.137 Uiso 1 1 calc R . .
C6 C 0.0459(3) 0.0987(4) 0.4695(4) 0.093(2) Uani 1 1 d . . .
H13 H 0.0336 0.0666 0.4714 0.111 Uiso 1 1 calc R . .
C33 C -0.0131(4) 0.0632(4) 0.6632(5) 0.110(3) Uani 1 1 d . . .
H5 H -0.0390 0.0406 0.6612 0.132 Uiso 1 1 calc R . .
C11 C 0.4265(4) 0.0940(4) 0.7214(6) 0.128(4) Uani 1 1 d . . .
H25 H 0.4328 0.0613 0.7307 0.153 Uiso 1 1 calc R . .
C4 C 0.0444(4) 0.1779(4) 0.4322(4) 0.101(3) Uani 1 1 d . . .
H11 H 0.0314 0.2001 0.4077 0.121 Uiso 1 1 calc R . .
C12 C 0.4606(4) 0.1290(6) 0.7298(6) 0.137(4) Uani 1 1 d . . .
H26 H 0.4914 0.1203 0.7432 0.164 Uiso 1 1 calc R . .
C19 C 0.3540(5) 0.1280(5) 0.4049(5) 0.130(4) Uani 1 1 d . . .
H33 H 0.3745 0.1115 0.3812 0.155 Uiso 1 1 calc R . .
C25 C 0.1951(5) 0.0107(5) 0.8299(4) 0.142(5) Uani 1 1 d . . .
H20 H 0.1984 0.0101 0.8665 0.171 Uiso 1 1 calc R . .
C32 C 0.0167(4) 0.0638(4) 0.7060(4) 0.108(3) Uani 1 1 d . . .
H4 H 0.0121 0.0406 0.7327 0.130 Uiso 1 1 calc R . .
C38 C 0.2468(5) 0.0207(4) 0.4475(4) 0.135(4) Uani 1 1 d . . .
H38A H 0.2661 -0.0070 0.4354 0.203 Uiso 1 1 calc R . .
H38B H 0.2535 0.0489 0.4257 0.203 Uiso 1 1 calc R . .
H38C H 0.2123 0.0126 0.4454 0.203 Uiso 1 1 calc R . .
C20 C 0.3240(5) 0.1646(5) 0.3872(4) 0.141(5) Uani 1 1 d . . .
H34 H 0.3223 0.1713 0.3512 0.169 Uiso 1 1 calc R . .
C26 C 0.1813(6) -0.0305(5) 0.8013(7) 0.165(6) Uani 1 1 d . . .
H19 H 0.1728 -0.0593 0.8193 0.198 Uiso 1 1 calc R . .
C39 C 0.1780(4) 0.3090(4) 0.4086(3) 0.101(3) Uani 1 1 d . . .
H39 H 0.2081 0.3249 0.4141 0.121 Uiso 1 1 calc R . .
C28 C 0.1863(5) 0.0134(3) 0.7225(4) 0.121(4) Uani 1 1 d . . .
H17 H 0.1831 0.0136 0.6859 0.146 Uiso 1 1 calc R . .
C40 C 0.1133(6) 0.2885(6) 0.3493(5) 0.171(6) Uani 1 1 d . . .
H40A H 0.1014 0.2973 0.3148 0.257 Uiso 1 1 calc R . .
H40B H 0.0880 0.2950 0.3751 0.257 Uiso 1 1 calc R . .
H40C H 0.1217 0.2540 0.3500 0.257 Uiso 1 1 calc R . .
C27 C 0.1798(6) -0.0302(4) 0.7495(6) 0.157(6) Uani 1 1 d . . .
H18 H 0.1743 -0.0595 0.7311 0.188 Uiso 1 1 calc R . .
C41 C 0.1755(7) 0.3484(7) 0.3205(4) 0.194(8) Uani 1 1 d . . .
H41A H 0.1536 0.3471 0.2906 0.291 Uiso 1 1 calc R . .
H41B H 0.2077 0.3370 0.3101 0.291 Uiso 1 1 calc R . .
H41C H 0.1778 0.3819 0.3330 0.291 Uiso 1 1 calc R . .
O13 O 0.20790(15) 0.29064(15) 0.59959(12) 0.0535(9) Uani 1 1 d . . .

loop_
_atom_site_aniso_label
_atom_site_aniso_U_11
_atom_site_aniso_U_22
_atom_site_aniso_U_33
_atom_site_aniso_U_23
_atom_site_aniso_U_13
_atom_site_aniso_U_12
Ni1 0.0739(5) 0.0537(4) 0.0384(3) -0.0025(3) -0.0026(3) 0.0025(4)
Mn2 0.0665(8) 0.0555(7) 0.0380(6) 0.0005(5) 0.000 0.000
Mn1 0.0675(8) 0.0556(7) 0.0338(6) -0.0003(4) 0.000 0.000
Ni2 0.0805(5) 0.0597(5) 0.0317(3) -0.0004(3) 0.0001(3) 0.0071(4)
O10 0.069(3) 0.075(3) 0.046(2) 0.0067(19) 0.0026(17) -0.007(2)
O5 0.083(3) 0.062(3) 0.0355(19) -0.0017(15) 0.0073(17) 0.002(2)
O4 0.075(3) 0.067(3) 0.058(2) 0.000(2) -0.0096(19) 0.004(3)
O2 0.071(3) 0.070(3) 0.056(2) -0.011(2) -0.0046(19) 0.004(2)
O6 0.098(3) 0.069(3) 0.042(2) 0.0017(18) 0.012(2) 0.003(3)
O1 0.083(3) 0.060(3) 0.0370(18) -0.0069(16) -0.0033(17) -0.001(2)
O8 0.096(3) 0.064(3) 0.041(2) -0.0013(17) -0.0010(19) -0.005(2)
O11 0.103(4) 0.066(3) 0.054(3) -0.014(2) -0.003(2) 0.005(3)
O7 0.088(3) 0.061(3) 0.045(2) 0.0049(17) -0.0080(19) -0.007(2)
O3 0.076(3) 0.062(3) 0.059(2) 0.0001(19) -0.006(2) 0.001(2)
O9 0.079(3) 0.068(3) 0.048(2) 0.0008(18) 0.0016(19) -0.007(2)
C16 0.073(4) 0.060(4) 0.067(4) -0.006(3) 0.014(3) 0.004(3)
O12 0.119(4) 0.083(3) 0.041(2) 0.002(2) -0.008(2) 0.007(3)
N1 0.097(5) 0.085(4) 0.074(4) -0.024(3) 0.008(3) 0.000(4)
C9 0.069(4) 0.089(5) 0.048(3) 0.002(3) -0.002(3) 0.007(4)
C1 0.065(4) 0.068(4) 0.033(2) -0.010(2) -0.001(2) 0.007(3)
C3 0.078(5) 0.086(5) 0.064(4) -0.009(3) -0.013(3) 0.006(4)
C15 0.073(4) 0.058(4) 0.045(3) -0.001(2) 0.008(2) 0.001(3)
C8 0.073(4) 0.062(4) 0.044(3) 0.001(2) 0.004(3) 0.008(3)
C2 0.070(4) 0.071(4) 0.039(3) -0.013(2) 0.000(2) 0.007(3)
C35 0.081(5) 0.074(5) 0.083(5) -0.009(4) -0.010(4) -0.003(4)
C30 0.067(4) 0.057(4) 0.062(4) -0.009(3) 0.007(3) 0.002(3)
C14 0.067(5) 0.120(7) 0.062(4) 0.000(4) -0.006(3) 0.002(4)
N2 0.127(6) 0.147(7) 0.042(3) 0.022(3) -0.006(3) -0.006(5)
C17 0.080(5) 0.083(5) 0.087(5) -0.010(4) 0.023(4) -0.004(4)
C29 0.074(4) 0.055(4) 0.044(3) -0.007(2) 0.002(3) 0.001(3)
C23 0.083(5) 0.057(4) 0.057(4) 0.009(3) -0.003(3) -0.003(3)
C31 0.094(6) 0.063(5) 0.094(5) -0.002(4) -0.005(4) -0.011(4)
C7 0.080(5) 0.082(5) 0.077(4) -0.023(4) -0.015(4) 0.009(4)
C22 0.071(4) 0.058(4) 0.058(4) 0.002(3) -0.006(3) -0.001(3)
C37 0.107(8) 0.118(8) 0.153(9) -0.047(7) -0.001(7) 0.029(6)
C36 0.080(5) 0.075(4) 0.062(4) -0.012(3) 0.012(3) -0.003(4)
C10 0.092(6) 0.076(5) 0.125(7) 0.013(5) -0.019(5) 0.022(5)
C5 0.078(6) 0.131(8) 0.092(6) -0.046(6) -0.014(4) -0.009(6)
C13 0.072(5) 0.133(8) 0.097(6) -0.001(5) -0.009(4) 0.001(5)
C18 0.087(6) 0.075(6) 0.180(11) -0.012(6) 0.051(7) 0.014(5)
C34 0.079(5) 0.096(6) 0.115(7) -0.015(5) -0.016(5) 0.001(5)
C24 0.143(8) 0.106(7) 0.070(5) 0.036(4) -0.026(5) -0.028(6)
C21 0.169(10) 0.120(7) 0.055(4) 0.007(4) 0.039(5) 0.042(7)
C6 0.090(6) 0.094(6) 0.094(6) -0.029(5) -0.004(5) -0.007(5)
C33 0.086(6) 0.079(6) 0.164(10) 0.014(6) -0.013(6) -0.023(5)
C11 0.108(8) 0.088(7) 0.187(12) 0.017(7) -0.046(8) 0.011(6)
C4 0.101(6) 0.122(8) 0.079(5) -0.008(5) -0.029(5) 0.014(6)
C12 0.084(7) 0.161(12) 0.166(11) 0.014(9) -0.040(7) 0.030(8)
C19 0.141(10) 0.133(9) 0.115(8) -0.019(7) 0.077(8) 0.012(8)
C25 0.198(13) 0.137(10) 0.091(7) 0.067(7) -0.030(7) -0.052(9)
C32 0.144(9) 0.081(6) 0.101(6) 0.009(5) -0.002(6) -0.035(6)
C38 0.181(11) 0.150(10) 0.075(6) -0.047(6) -0.012(6) 0.005(9)
C20 0.194(12) 0.159(10) 0.069(6) -0.013(6) 0.056(7) 0.054(10)
C26 0.224(16) 0.109(9) 0.161(13) 0.075(9) -0.012(11) -0.043(10)
C39 0.118(7) 0.126(8) 0.059(5) 0.005(4) -0.009(4) -0.038(6)
C28 0.202(12) 0.070(6) 0.093(6) 0.004(4) -0.014(7) -0.028(6)
C40 0.182(13) 0.221(16) 0.112(9) 0.049(9) -0.061(9) -0.032(13)
C27 0.267(18) 0.079(7) 0.125(10) 0.033(6) -0.028(10) -0.050(9)
C41 0.242(17) 0.278(19) 0.062(7) 0.056(9) -0.014(8) -0.095(15)
O13 0.068(2) 0.058(2) 0.0348(18) 0.0019(15) 0.0060(15) 0.004(2)

loop_
_atom_type_symbol
_atom_type_description
_atom_type_scat_dispersion_real
_atom_type_scat_dispersion_imag
_atom_type_scat_source
C C 0.0033 0.0016 'International Tables Vol C Tables 4.2.6.8 and 6.1.1.4'
H H 0.0000 0.0000 'International Tables Vol C Tables 4.2.6.8 and 6.1.1.4'
N N 0.0061 0.0033 'International Tables Vol C Tables 4.2.6.8 and 6.1.1.4'
O O 0.0106 0.0060 'International Tables Vol C Tables 4.2.6.8 and 6.1.1.4'
Mn Mn 0.3368 0.7283 'International Tables Vol C Tables 4.2.6.8 and 6.1.1.4'
Ni Ni 0.3393 1.1124 'International Tables Vol C Tables 4.2.6.8 and 6.1.1.4'

loop_
_geom_angle_atom_site_label_1
_geom_angle_atom_site_label_2
_geom_angle_atom_site_label_3
_geom_angle
_geom_angle_site_symmetry_1
_geom_angle_site_symmetry_3
_geom_angle_publ_flag
O8 Ni1 O3 88.12(19) . . ?
O8 Ni1 O2 95.91(19) . . ?
O3 Ni1 O2 167.00(18) . . ?
O8 Ni1 O13 93.48(16) . 3_556 ?
O3 Ni1 O13 95.29(16) . 3_556 ?
O2 Ni1 O13 96.79(16) . 3_556 ?
O8 Ni1 O11 89.97(19) . . ?
O3 Ni1 O11 81.90(19) . . ?
O2 Ni1 O11 85.74(19) . . ?
O13 Ni1 O11 175.48(19) 3_556 . ?
O8 Ni1 O5 171.58(16) . . ?
O3 Ni1 O5 86.68(18) . . ?
O2 Ni1 O5 90.60(18) . . ?
O13 Ni1 O5 80.43(14) 3_556 . ?
O11 Ni1 O5 95.84(17) . . ?
O8 Ni1 Mn2 125.74(12) . . ?
O3 Ni1 Mn2 77.66(13) . . ?
O2 Ni1 Mn2 109.40(13) . . ?
O13 Ni1 Mn2 38.06(11) 3_556 . ?
O11 Ni1 Mn2 137.49(15) . . ?
O5 Ni1 Mn2 46.50(10) . . ?
O13 Mn2 O13 84.4(2) . 3_556 ?
O13 Mn2 O4 95.84(18) . 3_556 ?
O13 Mn2 O4 171.27(17) 3_556 3_556 ?
O13 Mn2 O4 171.27(17) . . ?
O13 Mn2 O4 95.84(18) 3_556 . ?
O4 Mn2 O4 85.3(3) 3_556 . ?
O13 Mn2 O5 98.44(16) . . ?
O13 Mn2 O5 83.85(16) 3_556 . ?
O4 Mn2 O5 87.49(16) 3_556 . ?
O4 Mn2 O5 90.26(18) . . ?
O13 Mn2 O5 83.85(16) . 3_556 ?
O13 Mn2 O5 98.44(16) 3_556 3_556 ?
O4 Mn2 O5 90.26(18) 3_556 3_556 ?
O4 Mn2 O5 87.49(16) . 3_556 ?
O5 Mn2 O5 176.9(2) . 3_556 ?
O13 Mn2 Mn1 42.20(12) . . ?
O13 Mn2 Mn1 42.20(12) 3_556 . ?
O4 Mn2 Mn1 137.37(14) 3_556 . ?
O4 Mn2 Mn1 137.37(14) . . ?
O5 Mn2 Mn1 91.53(12) . . ?
O5 Mn2 Mn1 91.53(12) 3_556 . ?
O13 Mn2 Ni1 106.61(13) . . ?
O13 Mn2 Ni1 42.46(12) 3_556 . ?
O4 Mn2 Ni1 129.84(14) 3_556 . ?
O4 Mn2 Ni1 78.94(14) . . ?
O5 Mn2 Ni1 45.84(10) . . ?
O5 Mn2 Ni1 135.48(11) 3_556 . ?
Mn1 Mn2 Ni1 72.24(3) . . ?
O13 Mn2 Ni1 42.46(12) . 3_556 ?
O13 Mn2 Ni1 106.61(13) 3_556 3_556 ?
O4 Mn2 Ni1 78.94(14) 3_556 3_556 ?
O4 Mn2 Ni1 129.84(14) . 3_556 ?
O5 Mn2 Ni1 135.48(11) . 3_556 ?
O5 Mn2 Ni1 45.84(10) 3_556 3_556 ?
Mn1 Mn2 Ni1 72.24(3) . 3_556 ?
Ni1 Mn2 Ni1 144.49(6) . 3_556 ?
O13 Mn1 O13 84.3(2) 3_556 . ?
O13 Mn1 O10 95.12(17) 3_556 . ?
O13 Mn1 O10 169.55(16) . . ?
O13 Mn1 O10 169.55(16) 3_556 3_556 ?
O13 Mn1 O10 95.12(17) . 3_556 ?
O10 Mn1 O10 87.3(3) . 3_556 ?
O13 Mn1 O1 99.08(16) 3_556 . ?
O13 Mn1 O1 84.96(15) . . ?
O10 Mn1 O1 84.81(17) . . ?
O10 Mn1 O1 91.26(16) 3_556 . ?
O13 Mn1 O1 84.96(15) 3_556 3_556 ?
O13 Mn1 O1 99.08(16) . 3_556 ?
O10 Mn1 O1 91.26(16) . 3_556 ?
O10 Mn1 O1 84.81(17) 3_556 3_556 ?
O1 Mn1 O1 174.6(2) . 3_556 ?
O13 Mn1 Mn2 42.17(12) 3_556 . ?
O13 Mn1 Mn2 42.17(12) . . ?
O10 Mn1 Mn2 136.35(13) . . ?
O10 Mn1 Mn2 136.35(13) 3_556 . ?
O1 Mn1 Mn2 92.71(12) . . ?
O1 Mn1 Mn2 92.71(12) 3_556 . ?
O13 Mn1 Ni2 42.73(10) 3_556 3_556 ?
O13 Mn1 Ni2 106.36(11) . 3_556 ?
O10 Mn1 Ni2 79.73(12) . 3_556 ?
O10 Mn1 Ni2 128.34(12) 3_556 3_556 ?
O1 Mn1 Ni2 136.08(11) . 3_556 ?
O1 Mn1 Ni2 46.26(11) 3_556 3_556 ?
Mn2 Mn1 Ni2 72.21(3) . 3_556 ?
O13 Mn1 Ni2 106.36(11) 3_556 . ?
O13 Mn1 Ni2 42.73(10) . . ?
O10 Mn1 Ni2 128.34(12) . . ?
O10 Mn1 Ni2 79.73(12) 3_556 . ?
O1 Mn1 Ni2 46.26(11) . . ?
O1 Mn1 Ni2 136.08(11) 3_556 . ?
Mn2 Mn1 Ni2 72.21(3) . . ?
Ni2 Mn1 Ni2 144.43(6) 3_556 . ?
O6 Ni2 O9 168.99(18) . 3_556 ?
O6 Ni2 O7 97.96(18) . 3_556 ?
O9 Ni2 O7 84.77(19) 3_556 3_556 ?
O6 Ni2 O12 85.9(2) . . ?
O9 Ni2 O12 83.35(19) 3_556 . ?
O7 Ni2 O12 91.98(19) 3_556 . ?
O6 Ni2 O13 97.28(17) . . ?
O9 Ni2 O13 93.14(16) 3_556 . ?
O7 Ni2 O13 94.19(16) 3_556 . ?
O12 Ni2 O13 172.6(2) . . ?
O6 Ni2 O1 89.74(17) . . ?
O9 Ni2 O1 88.14(19) 3_556 . ?
O7 Ni2 O1 171.92(17) 3_556 . ?
O12 Ni2 O1 91.02(18) . . ?
O13 Ni2 O1 82.34(14) . . ?
O6 Ni2 Mn1 108.90(12) . . ?
O9 Ni2 Mn1 77.38(12) 3_556 . ?
O7 Ni2 Mn1 126.43(11) 3_556 . ?
O12 Ni2 Mn1 134.23(16) . . ?
O13 Ni2 Mn1 38.39(11) . . ?
O1 Ni2 Mn1 47.73(9) . . ?
C29 O10 Mn1 129.1(4) . . ?
C15 O5 Ni1 146.3(4) . . ?
C15 O5 Mn2 120.2(4) . . ?
Ni1 O5 Mn2 87.67(13) . . ?
C8 O4 Mn2 129.6(4) . . ?
C1 O2 Ni1 130.4(4) . . ?
C15 O6 Ni2 131.0(4) . . ?
C1 O1 Ni2 152.4(4) . . ?
C1 O1 Mn1 115.2(3) . . ?
Ni2 O1 Mn1 86.01(14) . . ?
C22 O8 Ni1 126.7(4) . . ?
C36 O11 Ni1 126.0(5) . . ?
C22 O7 Ni2 121.5(4) . 3_556 ?
C8 O3 Ni1 127.5(4) . . ?
C29 O9 Ni2 127.6(4) . 3_556 ?
C17 C16 C21 118.2(7) . . ?
C17 C16 C15 122.5(6) . . ?
C21 C16 C15 119.2(7) . . ?
C39 O12 Ni2 124.1(6) . . ?
C36 N1 C38 120.3(8) . . ?
C36 N1 C37 119.3(7) . . ?
C38 N1 C37 120.1(8) . . ?
C10 C9 C14 117.4(7) . . ?
C10 C9 C8 121.3(7) . . ?
C14 C9 C8 121.3(7) . . ?
O2 C1 O1 126.5(5) . . ?
O2 C1 C2 114.7(6) . . ?
O1 C1 C2 118.7(5) . . ?
C2 C3 C4 119.3(8) . . ?
O6 C15 O5 123.6(5) . . ?
O6 C15 C16 118.4(5) . . ?
O5 C15 C16 118.0(6) . . ?
O3 C8 O4 125.7(6) . . ?
O3 C8 C9 119.8(6) . . ?
O4 C8 C9 114.4(6) . . ?
C7 C2 C3 118.4(6) . . ?
C7 C2 C1 122.9(6) . . ?
C3 C2 C1 118.7(6) . . ?
C34 C35 C30 119.1(8) . . ?
C31 C30 C35 119.4(7) . . ?
C31 C30 C29 121.4(6) . . ?
C35 C30 C29 119.2(6) . . ?
C13 C14 C9 121.5(9) . . ?
C39 N2 C41 126.2(10) . . ?
C39 N2 C40 116.7(8) . . ?
C41 N2 C40 116.7(9) . . ?
C16 C17 C18 118.0(9) . . ?
O9 C29 O10 124.6(6) . . ?
O9 C29 C30 118.2(5) . . ?
O10 C29 C30 117.2(5) . . ?
C24 C23 C28 116.3(8) . . ?
C24 C23 C22 123.5(7) . . ?
C28 C23 C22 120.1(7) . . ?
C30 C31 C32 120.5(8) . . ?
C2 C7 C6 121.7(8) . . ?
O8 C22 O7 128.6(6) . . ?
O8 C22 C23 115.6(6) . . ?
O7 C22 C23 115.8(5) . . ?
O11 C36 N1 121.7(8) . . ?
C9 C10 C11 122.3(9) . . ?
C4 C5 C6 119.7(8) . . ?
C14 C13 C12 119.0(10) . . ?
C19 C18 C17 120.7(10) . . ?
C33 C34 C35 120.5(9) . . ?
C23 C24 C25 124.4(10) . . ?
C20 C21 C16 121.4(10) . . ?
C5 C6 C7 120.2(9) . . ?
C32 C33 C34 120.0(9) . . ?
C12 C11 C10 119.0(10) . . ?
C5 C4 C3 120.6(8) . . ?
C11 C12 C13 120.7(9) . . ?
C18 C19 C20 121.2(9) . . ?
C26 C25 C24 115.6(10) . . ?
C33 C32 C31 120.4(9) . . ?
C21 C20 C19 120.3(10) . . ?
C27 C26 C25 121.9(10) . . ?
O12 C39 N2 128.9(9) . . ?
C23 C28 C27 121.3(10) . . ?
C26 C27 C28 119.8(12) . . ?
Mn2 O13 Mn1 95.63(17) . . ?
Mn2 O13 Ni2 120.03(18) . . ?
Mn1 O13 Ni2 98.87(18) . . ?
Mn2 O13 Ni1 99.47(17) . 3_556 ?
Mn1 O13 Ni1 120.44(17) . 3_556 ?
Ni2 O13 Ni1 120.84(18) . 3_556 ?

loop_
_geom_bond_atom_site_label_1
_geom_bond_atom_site_label_2
_geom_bond_distance
_geom_bond_site_symmetry_2
_geom_bond_publ_flag
Ni1 O8 2.003(4) . ?
Ni1 O3 2.058(5) . ?
Ni1 O2 2.060(4) . ?
Ni1 O13 2.074(4) 3_556 ?
Ni1 O11 2.079(4) . ?
Ni1 O5 2.175(4) . ?
Ni1 Mn2 3.0301(9) . ?
Mn2 O13 1.894(4) . ?
Mn2 O13 1.894(4) 3_556 ?
Mn2 O4 1.950(4) 3_556 ?
Mn2 O4 1.950(4) . ?
Mn2 O5 2.200(4) . ?
Mn2 O5 2.200(4) 3_556 ?
Mn2 Mn1 2.8074(18) . ?
Mn2 Ni1 3.0301(9) 3_556 ?
Mn1 O13 1.895(4) 3_556 ?
Mn1 O13 1.895(4) . ?
Mn1 O10 1.936(4) . ?
Mn1 O10 1.936(4) 3_556 ?
Mn1 O1 2.236(3) . ?
Mn1 O1 2.236(3) 3_556 ?
Mn1 Ni2 3.0146(8) 3_556 ?
Mn1 Ni2 3.0146(8) . ?
Ni2 O6 2.024(5) . ?
Ni2 O9 2.030(5) 3_556 ?
Ni2 O7 2.042(4) 3_556 ?
Ni2 O12 2.069(4) . ?
Ni2 O13 2.071(3) . ?
Ni2 O1 2.183(4) . ?
O10 C29 1.270(7) . ?
O5 C15 1.268(7) . ?
O4 C8 1.279(8) . ?
O2 C1 1.259(7) . ?
O6 C15 1.253(7) . ?
O1 C1 1.265(8) . ?
O8 C22 1.245(7) . ?
O11 C36 1.223(8) . ?
O7 C22 1.254(7) . ?
O7 Ni2 2.042(4) 3_556 ?
O3 C8 1.219(8) . ?
O9 C29 1.248(7) . ?
O9 Ni2 2.030(5) 3_556 ?
C16 C17 1.369(11) . ?
C16 C21 1.433(11) . ?
C16 C15 1.456(9) . ?
O12 C39 1.157(9) . ?
N1 C36 1.343(9) . ?
N1 C38 1.436(10) . ?
N1 C37 1.458(12) . ?
C9 C10 1.345(11) . ?
C9 C14 1.389(11) . ?
C9 C8 1.507(9) . ?
C1 C2 1.513(8) . ?
C3 C2 1.393(10) . ?
C3 C4 1.395(11) . ?
C2 C7 1.347(11) . ?
C35 C34 1.387(11) . ?
C35 C30 1.401(10) . ?
C30 C31 1.346(10) . ?
C30 C29 1.490(9) . ?
C14 C13 1.349(11) . ?
N2 C39 1.340(10) . ?
N2 C41 1.429(13) . ?
N2 C40 1.441(15) . ?
C17 C18 1.451(12) . ?
C23 C24 1.337(10) . ?
C23 C28 1.366(11) . ?
C23 C22 1.525(9) . ?
C31 C32 1.395(12) . ?
C7 C6 1.377(11) . ?
C10 C11 1.378(13) . ?
C5 C4 1.352(14) . ?
C5 C6 1.353(14) . ?
C13 C12 1.386(16) . ?
C18 C19 1.336(17) . ?
C34 C33 1.366(14) . ?
C24 C25 1.378(12) . ?
C21 C20 1.345(13) . ?
C33 C32 1.348(14) . ?
C11 C12 1.336(16) . ?
C19 C20 1.356(17) . ?
C25 C26 1.378(18) . ?
C26 C27 1.311(18) . ?
C28 C27 1.373(13) . ?
O13 Ni1 2.074(4) 3_556 ?
